data_7151377
loop_
_publ_author_name
'Klimova, Elena I.'
'Garc\'ia, Marcos Mart\'inez'
'Klimova, Tatiana'
'Ortega, S. Hernandez'
'Bakinovsky, Leon V.'

_publ_section_title
;
 1,3-Bis(diarylmethylidene)-2-methylidenecyclohexanes in cycloaddition
 and cyclodimerization reactions. The role of stereoelectronic factors
;
_journal_issue 7
_journal_name_full 'Organic &amp;  Biomolecular Chemistry'
_journal_page_first 1210
_journal_paper_doi 10.1039/b210890a
_journal_volume 1
_journal_year 2003
_chemical_formula_sum 'C23 H26 O4'
_chemical_formula_weight 366.44
_chemical_name_common
;2-hydroxy-6-(4-methoxybencyliden)-2-(1-(4-
methoxyphenyl)ethyl)cyclohexanone
;
_chemical_name_systematic
; 
2-hydroxy-6-(4-methoxybencyliden)-2-[1-(4-methoxyphenyl)ethyl]cyclohexanone 
;
_space_group_IT_number 14
_symmetry_cell_setting monoclinic
_symmetry_space_group_name_Hall '-P 2ybc'
_symmetry_space_group_name_H-M 'P 1 21/c 1'
_atom_sites_solution_hydrogens geom
_atom_sites_solution_primary direct
_atom_sites_solution_secondary difmap
_audit_creation_method SHELXL-97
_cell_angle_alpha 90.00
_cell_angle_beta 98.69
_cell_angle_gamma 90.00
_cell_formula_units_Z 4
_cell_length_a 12.915(2)
_cell_length_b 5.6940(10)
_cell_length_c 27.080(3)
_cell_measurement_reflns_used 38
_cell_measurement_temperature 291(2)
_cell_measurement_theta_max 27.71
_cell_measurement_theta_min 7.21
_cell_volume 1968.5(5)
_computing_cell_refinement 'XSCANS v2.1b (SIEMENS Software 1993)'
_computing_data_collection 'XSCANS v2.1b (SIEMENS Software 1993)'
_computing_data_reduction 'XSCANS v2.1b (SIEMENS software 1993)'
_computing_molecular_graphics 'XP (SHELXTL PC: SIEMENS, 1990)'
_computing_publication_material 'SHELXTL PC: (SIEMENS,1990)'
_computing_structure_refinement 'SHELXL-97 (Sheldrick, 1997)'
_computing_structure_solution 'SHELXS-97 (Sheldrick, 1990)'
_diffrn_ambient_temperature 291(2)
_diffrn_measured_fraction_theta_full 1.000
_diffrn_measured_fraction_theta_max 1.000
_diffrn_measurement_device_type 'Siemens P4/PC'
_diffrn_measurement_method 'q/2\q scans'
_diffrn_radiation_monochromator graphite
_diffrn_radiation_source 'fine-focus sealed tube'
_diffrn_radiation_type CuK\a
_diffrn_radiation_wavelength 1.54178
_diffrn_reflns_av_R_equivalents 0.0281
_diffrn_reflns_av_sigmaI/netI 0.0353
_diffrn_reflns_limit_h_max 13
_diffrn_reflns_limit_h_min -1
_diffrn_reflns_limit_k_max 6
_diffrn_reflns_limit_k_min -1
_diffrn_reflns_limit_l_max 28
_diffrn_reflns_limit_l_min -28
_diffrn_reflns_number 3740
_diffrn_reflns_theta_full 56.70
_diffrn_reflns_theta_max 56.70
_diffrn_reflns_theta_min 3.30
_diffrn_standards_decay_% >2
_diffrn_standards_interval_count 97
_diffrn_standards_number 3
_exptl_absorpt_coefficient_mu 0.671
_exptl_absorpt_correction_type none
_exptl_crystal_colour Colorless
_exptl_crystal_density_diffrn 1.236
_exptl_crystal_density_meas ?
_exptl_crystal_density_method 'not measured'
_exptl_crystal_description 'Prism laminar'
_exptl_crystal_F_000 784
_exptl_crystal_size_max 0.40
_exptl_crystal_size_mid 0.24
_exptl_crystal_size_min 0.08
_refine_diff_density_max 0.137
_refine_diff_density_min -0.149
_refine_diff_density_rms 0.035
_refine_ls_extinction_coef 0.0041(4)
_refine_ls_extinction_expression Fc^*^=kFc[1+0.001xFc^2^\l^3^/sin(2\q)]^-1/4^
_refine_ls_extinction_method SHELXL
_refine_ls_goodness_of_fit_ref 1.041
_refine_ls_hydrogen_treatment 'No Refined except H2 on O2'
_refine_ls_matrix_type full
_refine_ls_number_parameters 248
_refine_ls_number_reflns 2626
_refine_ls_number_restraints 0
_refine_ls_restrained_S_all 1.041
_refine_ls_R_factor_all 0.0533
_refine_ls_R_factor_gt 0.0423
_refine_ls_shift/su_max 0.000
_refine_ls_shift/su_mean 0.000
_refine_ls_structure_factor_coef Fsqd
_refine_ls_weighting_details 'calc w=1/[\s^2^(Fo^2^)+(0.0534P)^2^+0.3373P] where P=(Fo^2^+2Fc^2^)/3'
_refine_ls_weighting_scheme calc
_refine_ls_wR_factor_gt 0.1037
_refine_ls_wR_factor_ref 0.1124
_reflns_number_gt 2154
_reflns_number_total 2626
_reflns_threshold_expression >2\s(I)
_cod_data_source_file b210890a.txt
_cod_data_source_block B210890A
_cod_depositor_comments
;
The following automatic conversions were performed:
'_symmetry_cell_setting' value 'Monoclinic' changed to 'monoclinic'
according to '/home/saulius/struct/CIF-dictionaries/cif_core.dic'
dictionary named 'cif_core.dic' version 2.4.1 from 2010-06-29.

Automatic conversion script
Id: cif_fix_enum 1527 2010-12-29 10:47:43Z saulius 

The following automatic conversions were performed:

'_exptl_crystal_density_meas' value 'NO' was changed to '?' - the
value is perceived as not measured.

Automatic conversion script
Id: cif_fix_values 3008 2015-01-20 13:52:24Z robertas 
;
_cod_original_sg_symbol_H-M 'P2(1)/c  '
_cod_database_code 7151377
_solved_by 'Simon Hernandez-Ortega'

loop_
_symmetry_equiv_pos_as_xyz
'x, y, z'
'-x, y+1/2, -z+1/2'
'-x, -y, -z'
'x, -y-1/2, z-1/2'

loop_
_atom_site_label
_atom_site_type_symbol
_atom_site_fract_x
_atom_site_fract_y
_atom_site_fract_z
_atom_site_U_iso_or_equiv
_atom_site_adp_type
_atom_site_occupancy
_atom_site_symmetry_multiplicity
_atom_site_calc_flag
_atom_site_refinement_flags
_atom_site_disorder_assembly
_atom_site_disorder_group
O1 O 0.38470(12) 0.8757(3) -0.03569(5) 0.0633(5) Uani 1 1 d . . .
O2 O 0.38044(14) 1.1018(3) 0.05081(7) 0.0642(5) Uani 1 1 d . . .
H2 H 0.424(2) 1.079(6) 0.0377(11) 0.077 Uiso 1 1 d . . .
O3 O -0.00682(14) -0.0765(3) -0.20623(7) 0.0791(6) Uani 1 1 d . . .
O4 O 0.34329(15) 0.7181(4) 0.28170(6) 0.0868(6) Uani 1 1 d . . .
C1 C 0.31172(16) 0.8254(4) -0.01370(7) 0.0489(5) Uani 1 1 d . . .
C2 C 0.31522(16) 0.9020(4) 0.04073(8) 0.0485(5) Uani 1 1 d . . .
C3 C 0.20587(18) 0.9743(4) 0.04962(9) 0.0635(6) Uani 1 1 d . . .
H3A H 0.2074 1.0088 0.0848 0.076 Uiso 1 1 calc R . .
H3B H 0.1855 1.1166 0.0309 0.076 Uiso 1 1 calc R . .
C4 C 0.12482(17) 0.7852(5) 0.03409(9) 0.0661(7) Uani 1 1 d . . .
H4A H 0.0572 0.8377 0.0413 0.079 Uiso 1 1 calc R . .
H4B H 0.1438 0.6442 0.0534 0.079 Uiso 1 1 calc R . .
C5 C 0.11624(18) 0.7281(5) -0.02134(9) 0.0651(7) Uani 1 1 d . . .
H5A H 0.0726 0.5900 -0.0285 0.078 Uiso 1 1 calc R . .
H5B H 0.0820 0.8577 -0.0405 0.078 Uiso 1 1 calc R . .
C6 C 0.22099(16) 0.6839(4) -0.03791(7) 0.0484(5) Uani 1 1 d . . .
C7 C 0.35927(15) 0.6875(4) 0.07342(7) 0.0436(5) Uani 1 1 d . . .
H7 H 0.3176 0.5502 0.0610 0.052 Uiso 1 1 calc R . .
C8 C 0.24015(15) 0.5293(4) -0.07258(7) 0.0480(5) Uani 1 1 d . . .
H8 H 0.3103 0.5172 -0.0764 0.058 Uiso 1 1 calc R . .
C9 C 0.47284(17) 0.6353(4) 0.06748(8) 0.0543(5) Uani 1 1 d . . .
H9A H 0.4782 0.6200 0.0326 0.065 Uiso 1 1 calc R . .
H9B H 0.4947 0.4915 0.0844 0.065 Uiso 1 1 calc R . .
H9C H 0.5169 0.7615 0.0816 0.065 Uiso 1 1 calc R . .
C10 C 0.16961(15) 0.3756(4) -0.10558(7) 0.0483(5) Uani 1 1 d . . .
C11 C 0.21028(17) 0.1710(4) -0.12397(8) 0.0554(6) Uani 1 1 d . . .
H11 H 0.2803 0.1335 -0.1137 0.066 Uiso 1 1 calc R . .
C12 C 0.15009(18) 0.0243(4) -0.15666(9) 0.0613(6) Uani 1 1 d . . .
H12 H 0.1792 -0.1112 -0.1679 0.074 Uiso 1 1 calc R . .
C13 C 0.04574(18) 0.0778(4) -0.17293(8) 0.0566(6) Uani 1 1 d . . .
C14 C 0.00344(17) 0.2806(5) -0.15612(8) 0.0596(6) Uani 1 1 d . . .
H14 H -0.0663 0.3184 -0.1670 0.072 Uiso 1 1 calc R . .
C15 C 0.06506(17) 0.4270(4) -0.12300(8) 0.0579(6) Uani 1 1 d . . .
H15 H 0.0359 0.5633 -0.1121 0.070 Uiso 1 1 calc R . .
C16 C 0.35100(15) 0.7115(4) 0.12835(7) 0.0449(5) Uani 1 1 d . . .
C17 C 0.39925(18) 0.8920(4) 0.15767(8) 0.0576(6) Uani 1 1 d . . .
H17 H 0.4332 1.0102 0.1426 0.069 Uiso 1 1 calc R . .
C18 C 0.39827(19) 0.9012(5) 0.20887(8) 0.0615(6) Uani 1 1 d . . .
H18 H 0.4310 1.0245 0.2276 0.074 Uiso 1 1 calc R . .
C19 C 0.34885(17) 0.7279(5) 0.23170(8) 0.0596(6) Uani 1 1 d . . .
C20 C 0.30072(19) 0.5464(5) 0.20344(8) 0.0649(7) Uani 1 1 d . . .
H20 H 0.2674 0.4281 0.2188 0.078 Uiso 1 1 calc R . .
C21 C 0.30152(17) 0.5388(4) 0.15262(8) 0.0552(6) Uani 1 1 d . . .
H21 H 0.2682 0.4153 0.1341 0.066 Uiso 1 1 calc R . .
C22 C -0.1114(2) -0.0188(6) -0.22714(11) 0.0837(9) Uani 1 1 d . . .
H22A H -0.1395 -0.1404 -0.2499 0.100 Uiso 1 1 calc R . .
H22B H -0.1119 0.1275 -0.2448 0.100 Uiso 1 1 calc R . .
H22C H -0.1534 -0.0047 -0.2009 0.100 Uiso 1 1 calc R . .
C23 C 0.3900(3) 0.9007(7) 0.31255(10) 0.0996(11) Uani 1 1 d . . .
H23A H 0.3802 0.8717 0.3465 0.120 Uiso 1 1 calc R . .
H23B H 0.3581 1.0476 0.3016 0.120 Uiso 1 1 calc R . .
H23C H 0.4636 0.9068 0.3106 0.120 Uiso 1 1 calc R . .

loop_
_atom_site_aniso_label
_atom_site_aniso_U_11
_atom_site_aniso_U_22
_atom_site_aniso_U_33
_atom_site_aniso_U_23
_atom_site_aniso_U_13
_atom_site_aniso_U_12
O1 0.0540(9) 0.0785(11) 0.0564(9) 0.0071(8) 0.0056(7) -0.0155(8)
O2 0.0727(11) 0.0435(9) 0.0743(11) -0.0060(8) 0.0046(8) -0.0090(9)
O3 0.0675(11) 0.0759(12) 0.0878(12) -0.0263(10) -0.0083(9) -0.0010(10)
O4 0.0807(12) 0.1351(18) 0.0475(9) -0.0176(10) 0.0189(8) -0.0263(12)
C1 0.0471(12) 0.0476(12) 0.0501(11) 0.0054(10) 0.0012(10) 0.0012(10)
C2 0.0494(11) 0.0405(11) 0.0540(12) -0.0039(9) 0.0023(9) 0.0000(10)
C3 0.0615(14) 0.0591(14) 0.0677(14) -0.0113(12) 0.0030(11) 0.0151(12)
C4 0.0460(12) 0.0840(18) 0.0693(14) -0.0142(13) 0.0119(11) 0.0105(12)
C5 0.0447(12) 0.0844(18) 0.0653(14) -0.0135(13) 0.0052(10) 0.0048(12)
C6 0.0407(11) 0.0569(13) 0.0466(11) 0.0024(10) 0.0033(9) 0.0023(10)
C7 0.0451(11) 0.0392(11) 0.0455(10) -0.0058(9) 0.0034(8) -0.0015(9)
C8 0.0392(10) 0.0594(13) 0.0448(11) 0.0015(10) 0.0043(8) 0.0013(10)
C9 0.0526(12) 0.0589(13) 0.0514(11) -0.0007(10) 0.0080(9) 0.0072(11)
C10 0.0412(11) 0.0587(13) 0.0448(10) 0.0041(10) 0.0057(9) 0.0004(10)
C11 0.0452(11) 0.0621(14) 0.0567(12) 0.0015(11) 0.0005(10) 0.0095(11)
C12 0.0590(14) 0.0560(14) 0.0666(14) -0.0078(11) 0.0022(11) 0.0109(11)
C13 0.0544(13) 0.0583(14) 0.0554(12) -0.0043(11) 0.0026(10) -0.0017(11)
C14 0.0412(11) 0.0723(16) 0.0628(13) -0.0088(12) -0.0004(10) 0.0037(11)
C15 0.0470(12) 0.0645(15) 0.0606(13) -0.0112(11) 0.0028(10) 0.0079(11)
C16 0.0396(10) 0.0449(11) 0.0493(11) -0.0056(9) 0.0041(8) -0.0008(9)
C17 0.0639(13) 0.0564(13) 0.0532(12) -0.0083(11) 0.0112(10) -0.0148(12)
C18 0.0610(13) 0.0674(15) 0.0555(13) -0.0187(12) 0.0068(10) -0.0090(13)
C19 0.0485(12) 0.0832(17) 0.0482(12) -0.0118(12) 0.0111(10) -0.0008(12)
C20 0.0644(14) 0.0784(17) 0.0539(13) -0.0003(12) 0.0161(11) -0.0165(13)
C21 0.0561(12) 0.0551(13) 0.0542(12) -0.0092(10) 0.0082(10) -0.0125(11)
C22 0.0575(15) 0.101(2) 0.0879(18) -0.0236(17) -0.0058(13) -0.0144(15)
C23 0.0858(19) 0.156(3) 0.0573(15) -0.0388(19) 0.0127(14) -0.012(2)

loop_
_atom_type_symbol
_atom_type_description
_atom_type_scat_dispersion_real
_atom_type_scat_dispersion_imag
_atom_type_scat_source
C C 0.0181 0.0091 'International Tables Vol C Tables 4.2.6.8 and 6.1.1.4'
H H 0.0000 0.0000 'International Tables Vol C Tables 4.2.6.8 and 6.1.1.4'
O O 0.0492 0.0322 'International Tables Vol C Tables 4.2.6.8 and 6.1.1.4'

loop_
_geom_angle_atom_site_label_1
_geom_angle_atom_site_label_2
_geom_angle_atom_site_label_3
_geom_angle
_geom_angle_site_symmetry_1
_geom_angle_site_symmetry_3
_geom_angle_publ_flag
C13 O3 C22 117.6(2) . . yes
C19 O4 C23 118.3(2) . . yes
O1 C1 C6 121.70(19) . . yes
O1 C1 C2 119.30(19) . . yes
C6 C1 C2 118.97(18) . . yes
O2 C2 C3 106.89(18) . . yes
O2 C2 C1 110.12(17) . . yes
C3 C2 C1 109.60(17) . . yes
O2 C2 C7 111.28(16) . . yes
C3 C2 C7 112.83(18) . . yes
C1 C2 C7 106.14(16) . . yes
C4 C3 C2 112.43(19) . . yes
C3 C4 C5 111.7(2) . . yes
C6 C5 C4 113.17(18) . . yes
C8 C6 C1 116.63(18) . . yes
C8 C6 C5 126.0(2) . . yes
C1 C6 C5 117.36(19) . . yes
C16 C7 C9 109.41(16) . . yes
C16 C7 C2 114.34(16) . . yes
C9 C7 C2 111.41(17) . . yes
C6 C8 C10 131.09(19) . . yes
C15 C10 C11 116.8(2) . . yes
C15 C10 C8 124.2(2) . . yes
C11 C10 C8 118.79(18) . . yes
C12 C11 C10 122.0(2) . . yes
C11 C12 C13 120.0(2) . . yes
O3 C13 C14 125.0(2) . . yes
O3 C13 C12 115.5(2) . . yes
C14 C13 C12 119.5(2) . . yes
C13 C14 C15 119.9(2) . . yes
C14 C15 C10 121.7(2) . . yes
C17 C16 C21 116.87(19) . . yes
C17 C16 C7 122.48(19) . . yes
C21 C16 C7 120.41(18) . . yes
C16 C17 C18 121.9(2) . . yes
C19 C18 C17 119.8(2) . . yes
O4 C19 C18 125.0(2) . . yes
O4 C19 C20 115.6(2) . . yes
C18 C19 C20 119.4(2) . . yes
C19 C20 C21 120.5(2) . . yes
C20 C21 C16 121.5(2) . . yes

loop_
_geom_bond_atom_site_label_1
_geom_bond_atom_site_label_2
_geom_bond_distance
_geom_bond_site_symmetry_2
_geom_bond_publ_flag
O1 C1 1.222(3) . yes
O2 C2 1.417(3) . yes
O3 C13 1.364(3) . yes
O3 C22 1.422(3) . yes
O4 C19 1.368(3) . yes
O4 C23 1.411(4) . yes
C1 C6 1.490(3) . yes
C1 C2 1.531(3) . yes
C2 C3 1.525(3) . yes
C2 C7 1.564(3) . yes
C3 C4 1.516(4) . yes
C4 C5 1.523(3) . yes
C5 C6 1.509(3) . yes
C6 C8 1.337(3) . yes
C7 C16 1.513(3) . yes
C7 C9 1.529(3) . yes
C8 C10 1.466(3) . yes
C10 C15 1.392(3) . yes
C10 C11 1.400(3) . yes
C11 C12 1.370(3) . yes
C12 C13 1.387(3) . yes
C13 C14 1.383(3) . yes
C14 C15 1.385(3) . yes
C16 C17 1.388(3) . yes
C16 C21 1.391(3) . yes
C17 C18 1.389(3) . yes
C18 C19 1.372(4) . yes
C19 C20 1.377(3) . yes
C20 C21 1.379(3) . yes

loop_
_geom_hbond_atom_site_label_D
_geom_hbond_atom_site_label_H
_geom_hbond_atom_site_label_A
_geom_hbond_distance_DH
_geom_hbond_distance_HA
_geom_hbond_distance_DA
_geom_hbond_angle_DHA
_geom_hbond_site_symmetry_A
O2 H2 O1 0.72(3) 2.29(3) 2.681(2) 116(3) .
O2 H2 O1 0.72(3) 2.50(3) 3.124(2) 147(3) 3_675

loop_
_cod_related_entry_id
_cod_related_entry_database
_cod_related_entry_code
1 ChemSpider 9985342
